data_2200281
loop_
_publ_author_name
'Troup, Susan D.'
'Ward, Mark F.'
'Jaspars, Marcel'
'Harrison, William T. A.'

_publ_section_title
;
 <i>S</i>-Benzyl-<small>L</small>-cysteine
;
_journal_issue 6
_journal_name_full 'Acta Crystallographica Section E'
_journal_page_first o535
_journal_page_last o537
_journal_paper_doi 10.1107/S1600536801008340
_journal_volume 57
_journal_year 2001
_chemical_formula_iupac 'C10 H13 N O2 S'
_chemical_formula_moiety 'C10 H13 N O2 S'
_chemical_formula_sum 'C10 H13 N O2 S'
_chemical_formula_weight 211.28
_chemical_melting_point 481
_chemical_name_systematic S-benzyl-L-cysteine
_space_group_IT_number 4
_symmetry_cell_setting monoclinic
_symmetry_space_group_name_Hall 'P 2yb'
_symmetry_space_group_name_H-M 'P 1 21 1'
_audit_creation_method SHELXL-97
_cell_angle_alpha 90.00
_cell_angle_beta 94.8950(9)
_cell_angle_gamma 90.00
_cell_formula_units_Z 4
_cell_length_a 9.4224(2)
_cell_length_b 5.09470(10)
_cell_length_c 21.5510(7)
_cell_measurement_reflns_used 18971
_cell_measurement_temperature 293(2)
_cell_measurement_theta_max 27.48
_cell_measurement_theta_min 2.91
_cell_volume 1030.77(4)
_computing_cell_refinement 'KappaCCD Software'
_computing_data_collection 'KappaCCD Software (Nonius, 1999)'
_computing_data_reduction 'KappaCCD Software'
_computing_molecular_graphics 'ORTEP-3 (Farrugia, 1997)'
_computing_publication_material SHELXL97
_computing_structure_refinement 'SHELXL97 (Sheldrick, 1997)'
_computing_structure_solution 'SHELXS97 (Sheldrick, 1997)'
_diffrn_ambient_temperature 293(2)
_diffrn_measured_fraction_theta_full .994
_diffrn_measured_fraction_theta_max .994
_diffrn_measurement_device_type 'Enraf-Nonius KappaCCD'
_diffrn_measurement_method 'combination of \w and \f scans'
_diffrn_radiation_monochromator graphite
_diffrn_radiation_source 'fine-focus sealed tube'
_diffrn_radiation_type MoK\a
_diffrn_radiation_wavelength .71073
_diffrn_reflns_av_R_equivalents .1588
_diffrn_reflns_av_sigmaI/netI .1380
_diffrn_reflns_limit_h_max 10
_diffrn_reflns_limit_h_min -12
_diffrn_reflns_limit_k_max 6
_diffrn_reflns_limit_k_min -6
_diffrn_reflns_limit_l_max 27
_diffrn_reflns_limit_l_min -28
_diffrn_reflns_number 12824
_diffrn_reflns_theta_full 27.51
_diffrn_reflns_theta_max 27.51
_diffrn_reflns_theta_min 3.00
_diffrn_standards_decay_% 0
_exptl_absorpt_coefficient_mu .287
_exptl_absorpt_correction_T_max .989
_exptl_absorpt_correction_T_min .987
_exptl_absorpt_correction_type multi-scan
_exptl_absorpt_process_details '(SORTAV; Enraf-Nonius, 1999)'
_exptl_crystal_colour colourless
_exptl_crystal_density_diffrn 1.361
_exptl_crystal_density_method 'not measured'
_exptl_crystal_description rod
_exptl_crystal_F_000 448
_exptl_crystal_size_max .10
_exptl_crystal_size_mid .05
_exptl_crystal_size_min .04
_refine_diff_density_max .418
_refine_diff_density_min -.536
_refine_ls_abs_structure_details 'Flack H D (1983), Acta Cryst. A39, 876-881'
_refine_ls_abs_structure_Flack -.19(10)
_refine_ls_extinction_coef .011(4)
_refine_ls_extinction_method SHELXL97
_refine_ls_goodness_of_fit_ref .994
_refine_ls_hydrogen_treatment constr
_refine_ls_matrix_type full
_refine_ls_number_parameters 254
_refine_ls_number_reflns 4668
_refine_ls_number_restraints 1
_refine_ls_restrained_S_all .994
_refine_ls_R_factor_all .095
_refine_ls_R_factor_gt .062
_refine_ls_shift/su_max <0.001
_refine_ls_shift/su_mean .000
_refine_ls_structure_factor_coef Fsqd
_refine_ls_weighting_details 'calc w = 1/[\s^2^(Fo^2^)+(0.0732P)^2^] where P = (Fo^2^+2Fc^2^)/3'
_refine_ls_weighting_scheme calc
_refine_ls_wR_factor_ref .160
_reflns_number_gt 3425
_reflns_number_total 4668
_reflns_threshold_expression I>2\s(I)
_cod_data_source_file bt6050.cif
_cod_data_source_block I
_cod_original_sg_symbol_H-M 'P 21'
_cod_database_code 2200281
_cod_database_fobs_code 2200281

loop_
_symmetry_equiv_pos_as_xyz
'x, y, z'
'-x, y+1/2, -z'

loop_
_atom_site_label
_atom_site_fract_x
_atom_site_fract_y
_atom_site_fract_z
_atom_site_U_iso_or_equiv
_atom_site_adp_type
_atom_site_calc_flag
_atom_site_refinement_flags
_atom_site_occupancy
_atom_site_disorder_assembly
_atom_site_disorder_group
_atom_site_type_symbol
S1 .46331(10) 1.11851(18) .21713(4) .0267(3) Uani d . 1 . . S
O1 .1623(2) .8349(5) .04598(11) .0207(6) Uani d . 1 . . O
O2 .2276(3) .4435(5) .08454(12) .0240(6) Uani d . 1 . . O
N1 .4283(3) 1.0318(5) .07619(12) .0172(6) Uani d . 1 . . N
H1A .3756 1.1752 .0825 .021 Uiso calc R 1 . . H
H1B .4202 .9908 .0354 .021 Uiso calc R 1 . . H
H1C .5202 1.0645 .0887 .021 Uiso calc R 1 . . H
C1 .2457(4) .6805(7) .07759(15) .0168(8) Uani d . 1 . . C
C2 .3768(4) .8085(7) .11256(15) .0174(8) Uani d . 1 . . C
H21 .4528 .6779 .1195 .021 Uiso calc R 1 . . H
C3 .3335(4) .9074(8) .17537(15) .0205(8) Uani d . 1 . . C
H31 .3167 .7570 .2013 .025 Uiso calc R 1 . . H
H32 .2444 1.0025 .1684 .025 Uiso calc R 1 . . H
C4 .6018(4) .8877(9) .24731(16) .0284(9) Uani d . 1 . . C
H41 .5912 .7247 .2241 .034 Uiso calc R 1 . . H
H42 .6946 .9602 .2408 .034 Uiso calc R 1 . . H
C5 .5953(4) .8308(8) .31577(17) .0265(9) Uani d . 1 . . C
C6 .6746(5) .9809(11) .35949(19) .0433(11) Uani d . 1 . . C
H61 .7327 1.1148 .3468 .052 Uiso calc R 1 . . H
C7 .6668(6) .9295(11) .4233(2) .0534(14) Uani d . 1 . . C
H71 .7204 1.0298 .4527 .064 Uiso calc R 1 . . H
C8 .5814(5) .7341(10) .4423(2) .0458(12) Uani d . 1 . . C
H81 .5771 .7017 .4846 .055 Uiso calc R 1 . . H
C9 .5016(5) .5851(10) .39901(19) .0450(11) Uani d . 1 . . C
H91 .4424 .4532 .4118 .054 Uiso calc R 1 . . H
C10 .5103(5) .6335(9) .33596(19) .0398(10) Uani d . 1 . . C
H101 .4575 .5306 .3068 .048 Uiso calc R 1 . . H
S2 -.08617(12) .37634(18) .21438(4) .0309(3) Uani d . 1 . . S
O3 -.3769(2) .5097(5) .05489(11) .0196(5) Uani d . 1 . . O
O4 -.2800(2) .1397(5) .09592(11) .0204(5) Uani d . 1 . . O
N2 -.1222(3) .7327(6) .04447(13) .0171(6) Uani d . 1 . . N
H2A -.1790 .8639 .0554 .021 Uiso calc R 1 . . H
H2B -.1514 .6775 .0058 .021 Uiso calc R 1 . . H
H2C -.0319 .7907 .0452 .021 Uiso calc R 1 . . H
C11 -.2744(3) .3746(7) .07859(15) .0168(7) Uani d . 1 . . C
C12 -.1296(4) .5098(7) .08928(15) .0175(7) Uani d . 1 . . C
H121 -.0546 .3829 .0821 .021 Uiso calc R 1 . . H
C13 -.1006(4) .6252(8) .15456(15) .0219(7) Uani d . 1 . . C
H131 -.1770 .7448 .1625 .026 Uiso calc R 1 . . H
H132 -.0127 .7253 .1565 .026 Uiso calc R 1 . . H
C14 -.0065(5) .5798(9) .27778(16) .0354(10) Uani d . 1 . . C
H141 .0712 .6818 .2634 .042 Uiso calc R 1 . . H
H142 -.0771 .7005 .2914 .042 Uiso calc R 1 . . H
C15 .0484(4) .4066(8) .33126(17) .0271(9) Uani d . 1 . . C
C16 .1598(4) .2400(10) .3240(2) .0394(11) Uani d . 1 . . C
H161 .2009 .2355 .2863 .047 Uiso calc R 1 . . H
C17 .2123(5) .0764(11) .3729(2) .0503(13) Uani d . 1 . . C
H171 .2875 -.0374 .3677 .060 Uiso calc R 1 . . H
C18 .1520(5) .0858(11) .4282(2) .0476(13) Uani d . 1 . . C
H181 .1865 -.0224 .4608 .057 Uiso calc R 1 . . H
C19 .0422(6) .2517(10) .43601(19) .0459(12) Uani d . 1 . . C
H191 .0024 .2568 .4740 .055 Uiso calc R 1 . . H
C20 -.0112(5) .4134(9) .38788(19) .0366(10) Uani d . 1 . . C
H201 -.0867 .5261 .3935 .044 Uiso calc R 1 . . H

loop_
_atom_site_aniso_label
_atom_site_aniso_U_11
_atom_site_aniso_U_22
_atom_site_aniso_U_33
_atom_site_aniso_U_12
_atom_site_aniso_U_13
_atom_site_aniso_U_23
S1 .0342(5) .0315(5) .0134(5) -.0019(5) -.0045(4) -.0061(4)
O1 .0178(12) .0269(13) .0165(13) -.0021(11) -.0040(10) .0047(11)
O2 .0238(14) .0217(13) .0259(15) -.0008(11) -.0019(11) .0004(11)
N1 .0185(14) .0240(16) .0085(14) -.0041(13) -.0017(11) -.0034(12)
C1 .0179(17) .0223(19) .0107(17) .0007(14) .0039(13) -.0025(14)
C2 .0211(17) .0197(18) .0109(17) .0000(14) -.0016(14) .0001(13)
C3 .0182(17) .031(2) .0126(17) .0004(17) .0007(13) -.0023(16)
C4 .0258(19) .043(2) .0153(18) .0034(19) -.0034(14) -.0037(19)
C5 .029(2) .035(2) .0149(19) .0086(18) -.0031(15) -.0063(17)
C6 .043(3) .058(3) .026(2) -.006(2) -.0104(19) -.005(2)
C7 .071(3) .067(4) .018(2) -.004(3) -.017(2) -.012(2)
C8 .067(3) .050(3) .020(2) .018(3) -.002(2) -.001(2)
C9 .070(3) .041(3) .024(2) .001(3) .003(2) .004(2)
C10 .059(3) .037(2) .022(2) -.001(2) -.0042(19) -.005(2)
S2 .0453(6) .0316(5) .0138(5) -.0124(5) -.0096(4) .0055(4)
O3 .0158(12) .0295(13) .0132(12) .0004(11) -.0002(9) .0004(11)
O4 .0230(13) .0199(12) .0181(13) -.0023(11) .0002(10) -.0002(11)
N2 .0153(14) .0229(14) .0127(15) -.0026(13) -.0007(11) -.0004(12)
C11 .0163(17) .0243(18) .0100(16) -.0012(16) .0025(13) -.0029(16)
C12 .0208(18) .0190(16) .0125(17) .0000(15) -.0007(14) .0020(14)
C13 .0313(19) .0227(16) .0108(17) -.0074(19) -.0035(14) .0017(17)
C14 .050(2) .041(2) .014(2) -.006(2) -.0077(18) -.0020(19)
C15 .035(2) .030(2) .0150(18) -.0072(18) -.0062(15) -.0006(17)
C16 .035(2) .057(3) .026(2) -.005(2) -.0008(19) -.005(2)
C17 .043(3) .060(3) .045(3) .013(3) -.013(2) .001(3)
C18 .061(3) .053(3) .025(2) -.002(3) -.017(2) .010(2)
C19 .070(3) .053(3) .015(2) -.009(3) .005(2) .003(2)
C20 .045(2) .044(3) .021(2) .003(2) .0019(18) -.007(2)

loop_
_atom_type_symbol
_atom_type_description
_atom_type_scat_dispersion_real
_atom_type_scat_dispersion_imag
_atom_type_scat_source
S S .1246 .1234 'International Tables Vol C Tables 4.2.6.8 and 6.1.1.4'
O O .0106 .0060 'International Tables Vol C Tables 4.2.6.8 and 6.1.1.4'
N N .0061 .0033 'International Tables Vol C Tables 4.2.6.8 and 6.1.1.4'
C C .0033 .0016 'International Tables Vol C Tables 4.2.6.8 and 6.1.1.4'
H H .0000 .0000 'International Tables Vol C Tables 4.2.6.8 and 6.1.1.4'

loop_
_geom_angle_atom_site_label_1
_geom_angle_atom_site_label_2
_geom_angle_atom_site_label_3
_geom_angle
_geom_angle_publ_flag
C3 S1 C4 103.04(18) yes
C2 N1 H1A 109.5 ?
C2 N1 H1B 109.5 ?
H1A N1 H1B 109.5 ?
C2 N1 H1C 109.5 ?
H1A N1 H1C 109.5 ?
H1B N1 H1C 109.5 ?
O2 C1 O1 126.0(3) yes
O2 C1 C2 118.1(3) yes
O1 C1 C2 115.8(3) yes
N1 C2 C3 109.8(3) yes
N1 C2 C1 110.6(3) yes
C3 C2 C1 108.1(3) yes
N1 C2 H21 109.5 ?
C3 C2 H21 109.5 ?
C1 C2 H21 109.5 ?
C2 C3 S1 114.6(2) yes
C2 C3 H31 108.6 ?
S1 C3 H31 108.6 ?
C2 C3 H32 108.6 ?
S1 C3 H32 108.6 ?
H31 C3 H32 107.6 ?
C5 C4 S1 112.5(3) yes
C5 C4 H41 109.1 ?
S1 C4 H41 109.1 ?
C5 C4 H42 109.1 ?
S1 C4 H42 109.1 ?
H41 C4 H42 107.8 ?
C10 C5 C6 118.9(4) ?
C10 C5 C4 121.4(4) ?
C6 C5 C4 119.7(4) ?
C5 C6 C7 119.5(5) ?
C5 C6 H61 120.2 ?
C7 C6 H61 120.2 ?
C8 C7 C6 120.7(5) ?
C8 C7 H71 119.7 ?
C6 C7 H71 119.7 ?
C7 C8 C9 120.1(4) ?
C7 C8 H81 120.0 ?
C9 C8 H81 120.0 ?
C8 C9 C10 119.4(5) ?
C8 C9 H91 120.3 ?
C10 C9 H91 120.3 ?
C5 C10 C9 121.5(4) ?
C5 C10 H101 119.3 ?
C9 C10 H101 119.3 ?
C13 S2 C14 97.86(17) yes
C12 N2 H2A 109.5 ?
C12 N2 H2B 109.5 ?
H2A N2 H2B 109.5 ?
C12 N2 H2C 109.5 ?
H2A N2 H2C 109.5 ?
H2B N2 H2C 109.5 ?
O4 C11 O3 126.3(3) yes
O4 C11 C12 116.4(3) yes
O3 C11 C12 117.3(3) yes
N2 C12 C13 106.7(3) yes
N2 C12 C11 109.6(3) yes
C13 C12 C11 113.6(3) yes
N2 C12 H121 109.0 ?
C13 C12 H121 109.0 ?
C11 C12 H121 109.0 ?
C12 C13 S2 112.6(3) yes
C12 C13 H131 109.1 ?
S2 C13 H131 109.1 ?
C12 C13 H132 109.1 ?
S2 C13 H132 109.1 ?
H131 C13 H132 107.8 ?
C15 C14 S2 109.4(3) yes
C15 C14 H141 109.8 ?
S2 C14 H141 109.8 ?
C15 C14 H142 109.8 ?
S2 C14 H142 109.8 ?
H141 C14 H142 108.2 ?
C16 C15 C20 119.2(4) ?
C16 C15 C14 119.5(4) ?
C20 C15 C14 121.3(4) ?
C15 C16 C17 120.6(4) ?
C15 C16 H161 119.7 ?
C17 C16 H161 119.7 ?
C18 C17 C16 119.3(5) ?
C18 C17 H171 120.3 ?
C16 C17 H171 120.3 ?
C19 C18 C17 120.6(4) ?
C19 C18 H181 119.7 ?
C17 C18 H181 119.7 ?
C18 C19 C20 120.6(4) ?
C18 C19 H191 119.7 ?
C20 C19 H191 119.7 ?
C19 C20 C15 119.7(4) ?
C19 C20 H201 120.1 ?
C15 C20 H201 120.1 ?

loop_
_geom_bond_atom_site_label_1
_geom_bond_atom_site_label_2
_geom_bond_site_symmetry_2
_geom_bond_distance
_geom_bond_publ_flag
S1 C3 . 1.810(3) yes
S1 C4 . 1.834(4) yes
O1 C1 . 1.268(4) yes
O2 C1 . 1.230(4) yes
N1 C2 . 1.486(4) yes
N1 H1A . .9000 ?
N1 H1B . .9000 ?
N1 H1C . .9000 ?
C1 C2 . 1.536(4) yes
C2 C3 . 1.532(5) yes
C2 H21 . .9800 ?
C3 H31 . .9700 ?
C3 H32 . .9700 ?
C4 C5 . 1.510(5) yes
C4 H41 . .9700 ?
C4 H42 . .9700 ?
C5 C10 . 1.379(6) ?
C5 C6 . 1.382(6) ?
C6 C7 . 1.407(6) ?
C6 H61 . .9300 ?
C7 C8 . 1.365(7) ?
C7 H71 . .9300 ?
C8 C9 . 1.375(6) ?
C8 H81 . .9300 ?
C9 C10 . 1.390(6) ?
C9 H91 . .9300 ?
C10 H101 . .9300 ?
S2 C13 . 1.805(4) yes
S2 C14 . 1.825(4) yes
O3 C11 . 1.258(4) yes
O4 C11 . 1.256(4) yes
N2 C12 . 1.496(4) yes
N2 H2A . .9000 ?
N2 H2B . .9000 ?
N2 H2C . .9000 ?
C11 C12 . 1.528(5) yes
C12 C13 . 1.528(5) yes
C12 H121 . .9800 ?
C13 H131 . .9700 ?
C13 H132 . .9700 ?
C14 C15 . 1.508(5) yes
C14 H141 . .9700 ?
C14 H142 . .9700 ?
C15 C16 . 1.369(6) ?
C15 C20 . 1.386(6) ?
C16 C17 . 1.399(6) ?
C16 H161 . .9300 ?
C17 C18 . 1.365(7) ?
C17 H171 . .9300 ?
C18 C19 . 1.358(7) ?
C18 H181 . .9300 ?
C19 C20 . 1.385(6) ?
C19 H191 . .9300 ?
C20 H201 . .9300 ?

loop_
_geom_hbond_atom_site_label_D
_geom_hbond_atom_site_label_H
_geom_hbond_atom_site_label_A
_geom_hbond_site_symmetry_A
_geom_hbond_distance_DH
_geom_hbond_distance_HA
_geom_hbond_distance_DA
_geom_hbond_angle_DHA
_geom_hbond_publ_flag
N1 H1A O2 1_565 .90 1.96 2.841(4) 166.9 yes
N1 H1C O4 1_665 .90 1.91 2.800(3) 167.3 yes
N1 H1B O3 2 .90 1.96 2.827(3) 162.3 yes
N2 H2A O4 1_565 .90 1.95 2.832(4) 168.1 yes
N2 H2C O1 . .90 1.84 2.729(4) 167.8 yes
N2 H2B O1 2_545 .90 2.07 2.815(4) 139.5 yes
N2 H2B O2 2 .90 2.43 3.066(4) 127.8 yes

loop_
_geom_torsion_atom_site_label_1
_geom_torsion_atom_site_label_2
_geom_torsion_atom_site_label_3
_geom_torsion_atom_site_label_4
_geom_torsion
_geom_torsion_publ_flag
C1 C2 C3 S1 -168.9(2) yes
C2 C3 S1 C4 -75.2(3) ?
C3 S1 C4 C5 -103.1(3) yes
N1 C2 C3 S1 -48.2(3) yes
O1 C1 C2 C3 85.7(3) ?
O2 C1 C2 C3 -91.3(4) ?
C11 C12 C13 S2 65.5(3) yes
C12 C13 S2 C14 165.5(3) ?
C13 S2 C14 C15 -167.3(3) yes
N2 C12 C13 S2 -173.7(2) yes
O3 C11 C12 C13 93.6(4) ?
O4 C11 C12 C13 -84.7(4) ?

loop_
_cod_related_entry_id
_cod_related_entry_database
_cod_related_entry_code
1 ChemSpider 168022
